data_7236167
loop_
_publ_author_name
'Baaklini, G.'
'Gbabode, G.'
'Clevers, S.'
'N\'egrier, P.'
'Mondieig, D.'
'Coquerel, G.'

_publ_section_title
;
 Trimorphism of N-methylurea: crystal structures, phase transitions and
 thermodynamic stabilities
;
_journal_issue 25
_journal_name_full CrystEngComm
_journal_page_first 4772
_journal_paper_doi 10.1039/C6CE00652C
_journal_volume 18
_journal_year 2016
_chemical_formula_sum 'C2 H6 N2 O'
_chemical_formula_weight 74.09
_chemical_name_common 'methyl urea'
_space_group_IT_number 14
_space_group_name_Hall '-P 2ybc'
_space_group_name_H-M_alt 'P 1 21/c 1'
_symmetry_cell_setting monoclinic
_symmetry_Int_Tables_number 14
_symmetry_space_group_name_Hall '-P 2ybc'
_symmetry_space_group_name_H-M 'P 1 21/c 1'
_audit_creation_date 'Feb 17 23:25:48 2016'
_audit_creation_method 'PLATON <TABLE ACC> option'
_audit_update_record
;
2016-03-11 deposited with the CCDC.
2016-05-05 downloaded from the CCDC.
;
_cell_angle_alpha 90
_cell_angle_beta 90.418(9)
_cell_angle_gamma 90
_cell_formula_units_Z 4
_cell_length_a 4.6147(6)
_cell_length_b 6.5781(12)
_cell_length_c 12.9004(16)
_cell_measurement_temperature 223(1)
_cell_measurement_theta_max 63
_cell_measurement_theta_min 13
_cell_volume 391.59(10)
_diffrn_ambient_temperature 223(1)
_diffrn_measurement_device_type 'Inel CPS120'
_diffrn_radiation_monochromator 'curved quartz'
_diffrn_radiation_probe x-ray
_diffrn_radiation_source 'fine focus sealed tube'
_diffrn_radiation_type CuK\a~1~
_diffrn_radiation_wavelength 1.540562
_exptl_crystal_colour white
_exptl_crystal_density_diffrn 1.257
_exptl_crystal_density_method 'Not Measured'
_exptl_crystal_description 'powder sample'
_exptl_crystal_recrystallization_method 'From the Melt'
_refine_ls_wR_factor_gt 0.0731
_cod_data_source_file c6ce00652c2.cif
_cod_data_source_block Rietveld223c
_cod_depositor_comments
;
The following automatic conversions were performed:

data item '_symmetry_cell_setting' value 'Monoclinic' was changed to
'monoclinic' in accordance with the
/home/saulius/struct/COD-crude-data/automatic-downloads/DataCite-retrospective/RSC/depositions/lib/dictionaries/cif_core.dic
dictionary named 'cif_core.dic' version 2.4.2 last updated on
2011-04-26.

Automatic conversion script
Id: cif_fix_values 6909 2019-04-08 15:41:33Z antanas 
;
_cod_original_cell_volume 391.6(2)
_cod_original_sg_symbol_H-M 'P 21/c'
_cod_database_code 7236167

loop_
_symmetry_equiv_pos_site_id
_symmetry_equiv_pos_as_xyz
1 x,y,z
2 -x,1/2+y,1/2-z
3 -x,-y,-z
4 x,1/2-y,1/2+z

loop_
_atom_site_label
_atom_site_type_symbol
_atom_site_thermal_displace_type
_atom_site_fract_x
_atom_site_fract_y
_atom_site_fract_z
_atom_site_occupancy
_atom_site_U_iso_or_equiv
O1 O Uiso 0.4081(12) 0.5122(8) 0.1717(5) 1.000 0.0500
N1 N Uiso 0.8270(13) 0.6830(10) 0.1970(8) 1.000 0.0500
N2 N Uiso 0.8249(12) 0.3849(9) 0.1074(5) 1.000 0.0500
C1 C Uiso 0.6756(12) 0.5251(8) 0.1595(5) 1.000 0.0500
C2 C Uiso 0.6887(11) 0.2109(12) 0.0603(7) 1.000 0.0500
H1 H Uiso 0.7336(13) 0.7701(12) 0.2389(10) 1.000 0.0500
H2 H Uiso 1.0099(13) 0.6844(10) 0.1898(8) 1.000 0.0500
H3 H Uiso 0.8187(11) 0.1179(13) 0.0350(9) 1.000 0.0500
H4 H Uiso 0.6006(11) 0.2546(18) -0.0074(6) 1.000 0.0500
H5 H Uiso 0.5438(11) 0.1477(10) 0.0981(8) 1.000 0.0500
H6 H Uiso 0.9997(12) 0.4055(8) 0.1042(4) 1.000 0.0500

loop_
_geom_angle_atom_site_label_1
_geom_angle_atom_site_label_2
_geom_angle_atom_site_label_3
_geom_angle
_geom_angle_publ_flag
C1 N2 C2 122.5(5) yes
C1 N1 H1 117.4(7) no
C1 N1 H2 119.0(9) no
H1 N1 H2 122.6(11) no
C2 N2 H6 122.5(7) no
C1 N2 H6 115.0(7) no
O1 C1 N2 122.1(6) yes
N1 C1 N2 116.6(6) yes
O1 C1 N1 121.4(6) yes
N2 C2 H3 113.3(7) no
N2 C2 H4 108.2(9) no
N2 C2 H5 116.7(10) no
H3 C2 H4 98.2(12) no
H3 C2 H5 111.3(10) no
H4 C2 H5 107.3(8) no

loop_
_geom_bond_atom_site_label_1
_geom_bond_atom_site_label_2
_geom_bond_distance
_geom_bond_publ_flag
O1 C1 1.249(8) yes
N1 C1 1.340(9) yes
N2 C1 1.336(8) yes
N2 C2 1.438(10) yes
N1 H1 0.900(13) no
N1 H2 0.850(9) no
N2 H6 0.819(8) no
C2 H3 0.918(10) no
C2 H4 1.003(12) no
C2 H5 0.929(10) no

loop_
_geom_contact_atom_site_label_1
_geom_contact_atom_site_label_2
_geom_contact_distance
_geom_contact_site_symmetry_2
_geom_contact_publ_flag
O1 N1 2.928(8) 1_455 no
O1 N2 2.933(8) 1_455 no
O1 C1 3.384(8) 1_455 no
O1 N1 2.960(10) 2_645 no
O1 H5 2.655(9) . no
O1 H6 2.186(8) 1_455 no
O1 H2 2.173(8) 1_455 no
O1 H1 2.075(11) 2_645 no
O1 H4 2.617(11) 3_665 no
N1 O1 2.928(8) 1_655 no
N1 O1 2.960(10) 2_655 no
N1 N2 3.264(11) 2_755 no
N2 O1 2.933(8) 1_655 no
N2 N1 3.264(11) 2_745 no
N2 H1 2.932(12) 2_745 no
C1 O1 3.384(8) 1_655 no
C1 H1 2.852(10) 2_645 no
C1 H4 2.746(11) 3_665 no
H1 O1 2.075(11) 2_655 no
H1 N2 2.932(12) 2_755 no
H1 C1 2.852(10) 2_655 no
H1 H5 2.598(14) 2_655 no
H1 H6 2.524(12) 2_755 no
H2 O1 2.173(8) 1_655 no
H2 H6 2.142(9) . no
H3 H3 2.458(11) 3_755 no
H4 O1 2.617(11) 3_665 no
H4 C1 2.746(11) 3_665 no
H5 O1 2.655(9) . no
H5 H1 2.598(14) 2_645 no
H6 O1 2.186(8) 1_655 no
H6 H2 2.142(9) . no
H6 H1 2.524(12) 2_745 no

loop_
_geom_hbond_atom_site_label_D
_geom_hbond_atom_site_label_H
_geom_hbond_atom_site_label_A
_geom_hbond_distance_DH
_geom_hbond_distance_HA
_geom_hbond_distance_DA
_geom_hbond_angle_DHA
_geom_hbond_site_symmetry_A
_geom_hbond_publ_flag
N1 H1 O1 0.900(13) 2.075(11) 2.960(10) 167.7(8) 2_655 yes
N1 H2 O1 0.850(9) 2.173(8) 2.928(8) 147.9(8) 1_655 yes
N2 H6 O1 0.819(8) 2.186(8) 2.933(8) 151.6(7) 1_655 yes

loop_
_geom_torsion_atom_site_label_1
_geom_torsion_atom_site_label_2
_geom_torsion_atom_site_label_3
_geom_torsion_atom_site_label_4
_geom_torsion
_geom_torsion_publ_flag
C2 N2 C1 O1 1.0(11) no
C2 N2 C1 N1 -178.1(7) no
